data_7249722
loop_
_publ_author_name
'Tashiro, Shohei'

_publ_section_title
;
 Helical ammonium halide framework constituting polar conglomerate
 crystals of 2-ethylanilinium chloride
;
_journal_name_full CrystEngComm
_journal_paper_doi 10.1039/D4CE01084A
_journal_year 2025
_chemical_absolute_configuration ad
_chemical_formula_moiety 'Cl, C8 H12 N'
_chemical_formula_sum 'C8 H12 Cl N'
_chemical_formula_weight 157.64
_space_group_crystal_system trigonal
_space_group_IT_number 145
_space_group_name_Hall 'P 32'
_space_group_name_H-M_alt 'P 32'
_atom_sites_solution_hydrogens geom
_atom_sites_solution_primary dual
_audit_creation_date 2024-05-30
_audit_creation_method
;
Olex2 1.5
(compiled 2022.04.07 svn.rca3783a0 for OlexSys, GUI svn.r6498)
;
_audit_update_record
;
2024-09-25 deposited with the CCDC.	2024-12-27 downloaded from the CCDC.
;
_cell_angle_alpha 90
_cell_angle_beta 90
_cell_angle_gamma 120
_cell_formula_units_Z 9
_cell_length_a 21.7201(11)
_cell_length_b 21.7201(11)
_cell_length_c 4.8629(3)
_cell_measurement_reflns_used 2483
_cell_measurement_temperature 93
_cell_measurement_theta_max 72.1780
_cell_measurement_theta_min 4.0760
_cell_volume 1986.78(19)
_computing_cell_refinement 'CrysAlisPro 1.171.43.111a (Rigaku OD, 2024)'
_computing_data_collection 'CrysAlisPro system (CCD 43.111a 64-bit (release 27-02-2024))'
_computing_data_reduction 'CrysAlisPro 1.171.43.111a (Rigaku OD, 2024)'
_computing_molecular_graphics 'Olex2 1.5 (Dolomanov et al., 2009)'
_computing_publication_material 'Olex2 1.5 (Dolomanov et al., 2009)'
_computing_structure_refinement 'SHELXL 2018/3 (Sheldrick, 2015)'
_computing_structure_solution 'SHELXT  (Sheldrick, 2015)'
_diffrn_ambient_temperature 93
_diffrn_detector 'Hybrid Pixel Array Detector'
_diffrn_detector_area_resol_mean 10.0000
_diffrn_measured_fraction_theta_full 0.997
_diffrn_measured_fraction_theta_max 0.997
_diffrn_measurement_details
;
List of Runs (angles in degrees, time in seconds):

  # Type    Start    End  Width  t~exp~   \w     \q     \k     \f   Frames
#--------------------------------------------------------------------------
  1  \w    -22.00  11.00   0.50   31.92    --   47.04 -30.00  59.00   66
  2  \w     15.00  84.00   0.50   31.92    --   47.04 -30.00  59.00  138
  3  \w     14.00 135.00   0.50   47.00    --  103.80 -59.00  74.00  242
  4  \w     16.00 135.00   0.50   47.00    --  103.80 -76.00 -92.00  238
  5  \w     77.00 134.00   0.50   31.92    --   47.04  77.00  60.00  114
  6  \w     86.00 136.00   0.50   31.92    --   47.04  82.00-180.00  100
  7  \w     82.00 126.00   0.50   31.92    --   47.04  82.00   0.00   88
  8  \w     69.00 152.00   0.50   47.00    --  103.80  30.00   0.00  166
  9  \w    163.00 189.00   0.50   47.00    --  103.80  82.00 -90.00   52
 10  \w    100.00 145.00   0.50   47.00    --  103.80  82.00 -90.00   90
 11  \w    163.00 192.00   0.50   47.00    --  103.80  30.00   0.00   58
 12  \w     27.00 185.00   0.50   47.00    --  103.80   7.00-168.00  316
;
_diffrn_measurement_device 'four-circle diffractometer'
_diffrn_measurement_device_type 'XtaLAB AFC12 (RINC): Kappa single'
_diffrn_measurement_method '\w scans'
_diffrn_orient_matrix_type 'CrysAlisPro convention (1999,Acta A55,543-557)'
_diffrn_orient_matrix_UB_11 -0.0611591000
_diffrn_orient_matrix_UB_12 -0.0017189000
_diffrn_orient_matrix_UB_13 -0.1666366000
_diffrn_orient_matrix_UB_21 0.0405855000
_diffrn_orient_matrix_UB_22 0.0069568000
_diffrn_orient_matrix_UB_23 -0.2687799000
_diffrn_orient_matrix_UB_31 -0.0362729000
_diffrn_orient_matrix_UB_32 -0.0815570000
_diffrn_orient_matrix_UB_33 -0.0193043000
_diffrn_radiation_monochromator mirror
_diffrn_radiation_probe x-ray
_diffrn_radiation_type 'Cu K\a'
_diffrn_radiation_wavelength 1.54184
_diffrn_reflns_av_R_equivalents 0.0793
_diffrn_reflns_av_unetI/netI 0.1103
_diffrn_reflns_Laue_measured_fraction_full 0.997
_diffrn_reflns_Laue_measured_fraction_max 0.997
_diffrn_reflns_limit_h_max 25
_diffrn_reflns_limit_h_min -25
_diffrn_reflns_limit_k_max 19
_diffrn_reflns_limit_k_min -25
_diffrn_reflns_limit_l_max 5
_diffrn_reflns_limit_l_min -5
_diffrn_reflns_number 10699
_diffrn_reflns_point_group_measured_fraction_full 0.983
_diffrn_reflns_point_group_measured_fraction_max 0.983
_diffrn_reflns_theta_full 66.549
_diffrn_reflns_theta_max 66.549
_diffrn_reflns_theta_min 2.349
_diffrn_source 'Rotating-anode X-ray tube (dual wavelength)'
_diffrn_source_type 'Rigaku (Cu) X-ray DW Source'
_exptl_absorpt_coefficient_mu 3.234
_exptl_absorpt_correction_T_max 1.00000
_exptl_absorpt_correction_T_min 0.51550
_exptl_absorpt_correction_type multi-scan
_exptl_absorpt_process_details
;
CrysAlisPro 1.171.43.111a (Rigaku Oxford Diffraction, 2024)
Empirical absorption correction using spherical harmonics,
implemented in SCALE3 ABSPACK scaling algorithm.
;
_exptl_crystal_colour colourless
_exptl_crystal_colour_primary colourless
_exptl_crystal_density_diffrn 1.186
_exptl_crystal_description needle
_exptl_crystal_F_000 756
_exptl_crystal_size_max 0.176
_exptl_crystal_size_mid 0.046
_exptl_crystal_size_min 0.029
_refine_diff_density_max 0.298
_refine_diff_density_min -0.252
_refine_diff_density_rms 0.059
_refine_ls_abs_structure_details
;
 Flack x determined using 1407 quotients [(I+)-(I-)]/[(I+)+(I-)]
 (Parsons, Flack and Wagner, Acta Cryst. B69 (2013) 249-259).
;
_refine_ls_abs_structure_Flack -0.02(2)
_refine_ls_extinction_method none
_refine_ls_goodness_of_fit_ref 0.979
_refine_ls_hydrogen_treatment constr
_refine_ls_matrix_type full
_refine_ls_number_parameters 278
_refine_ls_number_reflns 4608
_refine_ls_number_restraints 1
_refine_ls_restrained_S_all 0.978
_refine_ls_R_factor_all 0.0704
_refine_ls_R_factor_gt 0.0526
_refine_ls_shift/su_max 0.000
_refine_ls_shift/su_mean 0.000
_refine_ls_structure_factor_coef Fsqd
_refine_ls_weighting_details 'w=1/[\s^2^(Fo^2^)+(0.0554P)^2^] where P=(Fo^2^+2Fc^2^)/3'
_refine_ls_weighting_scheme calc
_refine_ls_wR_factor_gt 0.1191
_refine_ls_wR_factor_ref 0.1310
_reflns_Friedel_coverage 0.971
_reflns_Friedel_fraction_full 0.968
_reflns_Friedel_fraction_max 0.968
_reflns_number_gt 3842
_reflns_number_total 4608
_reflns_threshold_expression 'I > 2\s(I)'
_cod_data_source_file d4ce01084a2.cif
_cod_data_source_block 2EAC
_cod_original_cell_volume 1986.8(2)
_cod_database_code 7249722
_shelx_shelxl_version_number 2018/3
_chemical_oxdiff_formula CHNClO
_shelx_space_group_comment
;
The symmetry employed for this shelxl refinement is uniquely defined
by the following loop, which should always be used as a source of
symmetry information in preference to the above space-group names.
They are only intended as comments.
;
_shelx_estimated_absorpt_t_max 0.912
_shelx_estimated_absorpt_t_min 0.600
_olex2_refinement_description
;
1. Twinned data refinement
 Scales: 0.620(3)
 0.380(3)
2. Fixed Uiso
 At 1.2 times of:
  All C(H) groups, All C(H,H) groups, All N(H,H,H) groups
 At 1.5 times of:
  All C(H,H,H) groups
3.a Secondary CH2 refined with riding coordinates:
 C15(H15A,H15B), C7(H7A,H7B), C23(H23A,H23B)
3.b Aromatic/amide H refined with riding coordinates:
 C13(H13), C18(H18), C10(H10), C21(H21), C2(H2), C4(H4), C3(H3), C19(H19),
 C5(H5), C11(H11), C20(H20), C12(H12)
3.c Idealised Me refined as rotating group:
 N3(H3A,H3B,H3C), N2(H2A,H2B,H2C), N1(H1A,H1B,H1C), C24(H24A,H24B,H24C),
 C8(H8A,H8B,H8C), C16(H16A,H16B,H16C)
;
_olex2_submission_special_instructions 'No special instructions were received'
_oxdiff_exptl_absorpt_empirical_details
;
Empirical correction (ABSPACK) includes:
- Absorption correction using spherical harmonics
- Frame scaling
;
_oxdiff_exptl_absorpt_empirical_full_max 2.006
_oxdiff_exptl_absorpt_empirical_full_min 0.386

loop_
_space_group_symop_operation_xyz
'x, y, z'
'-y, x-y, z+2/3'
'-x+y, -x, z+1/3'

loop_
_atom_site_label
_atom_site_type_symbol
_atom_site_fract_x
_atom_site_fract_y
_atom_site_fract_z
_atom_site_U_iso_or_equiv
_atom_site_adp_type
_atom_site_occupancy
_atom_site_site_symmetry_order
_atom_site_calc_flag
_atom_site_refinement_flags_posn
_atom_site_refinement_flags_adp
_atom_site_refinement_flags_occupancy
_atom_site_disorder_assembly
_atom_site_disorder_group
Cl2 Cl 0.94035(13) 1.07280(12) 0.2054(4) 0.0356(6) Uani 1 1 d . . . . .
Cl1 Cl 0.59277(15) 0.39162(15) 1.1695(5) 0.0337(6) Uani 1 1 d . . . . .
Cl3 Cl 0.28759(11) 0.53697(12) -0.1760(4) 0.0295(5) Uani 1 1 d . . . . .
N3 N 0.3919(4) 0.5923(4) 0.3106(16) 0.0265(16) Uani 1 1 d . . . . .
H3A H 0.355995 0.577543 0.185942 0.032 Uiso 1 1 calc R U . . .
H3B H 0.410968 0.639698 0.341469 0.032 Uiso 1 1 calc R U . . .
H3C H 0.374530 0.568158 0.471075 0.032 Uiso 1 1 calc R U . . .
C14 C 0.7523(5) 0.8895(5) 0.554(2) 0.032(2) Uani 1 1 d . . . . .
C13 C 0.6787(5) 0.8475(6) 0.540(2) 0.039(2) Uani 1 1 d . . . . .
H13 H 0.650293 0.858094 0.657121 0.046 Uiso 1 1 calc R U . . .
N2 N 0.8690(4) 0.9128(4) 0.3766(17) 0.0292(18) Uani 1 1 d . . . . .
H2A H 0.885986 0.897896 0.235864 0.035 Uiso 1 1 calc R U . . .
H2B H 0.886113 0.906666 0.538963 0.035 Uiso 1 1 calc R U . . .
H2C H 0.883302 0.959630 0.353779 0.035 Uiso 1 1 calc R U . . .
N1 N 0.6944(4) 0.4617(4) 0.6744(15) 0.0290(17) Uani 1 1 d . . . . .
H1A H 0.662800 0.441460 0.534223 0.035 Uiso 1 1 calc R U . . .
H1B H 0.672423 0.442559 0.837078 0.035 Uiso 1 1 calc R U . . .
H1C H 0.731160 0.453297 0.650428 0.035 Uiso 1 1 calc R U . . .
C18 C 0.4918(5) 0.6247(5) 0.0009(18) 0.031(2) Uani 1 1 d . . . . .
H18 H 0.487279 0.664185 -0.054036 0.037 Uiso 1 1 calc R U . . .
C10 C 0.7587(5) 0.8134(5) 0.197(2) 0.032(2) Uani 1 1 d . . . . .
H10 H 0.786808 0.801881 0.081642 0.039 Uiso 1 1 calc R U . . .
C15 C 0.7857(6) 0.9525(6) 0.746(2) 0.041(3) Uani 1 1 d . . . . .
H15A H 0.836671 0.967833 0.770174 0.050 Uiso 1 1 calc R U . . .
H15B H 0.762558 0.937827 0.928700 0.050 Uiso 1 1 calc R U . . .
C1 C 0.7220(5) 0.5393(5) 0.6769(19) 0.029(2) Uani 1 1 d . . . . .
C21 C 0.5056(5) 0.5109(5) 0.180(2) 0.035(2) Uani 1 1 d . . . . .
H21 H 0.511209 0.472432 0.241246 0.042 Uiso 1 1 calc R U . . .
C9 C 0.7908(5) 0.8710(5) 0.3787(18) 0.028(2) Uani 1 1 d . . . . .
C2 C 0.6891(5) 0.5642(5) 0.501(2) 0.032(2) Uani 1 1 d . . . . .
H2 H 0.650385 0.531981 0.389656 0.038 Uiso 1 1 calc R U . . .
C4 C 0.7690(6) 0.6818(5) 0.658(2) 0.045(3) Uani 1 1 d . . . . .
H4 H 0.786278 0.731483 0.651538 0.054 Uiso 1 1 calc R U . . .
C22 C 0.4523(5) 0.5211(5) 0.2971(17) 0.0244(19) Uani 1 1 d . . . . .
C17 C 0.4477(4) 0.5783(5) 0.2016(16) 0.0239(18) Uani 1 1 d . . . . .
C7 C 0.8137(5) 0.5575(7) 1.041(2) 0.048(3) Uani 1 1 d . . . . .
H7A H 0.818501 0.579846 1.222892 0.057 Uiso 1 1 calc R U . . .
H7B H 0.782972 0.505486 1.064170 0.057 Uiso 1 1 calc R U . . .
C3 C 0.7135(5) 0.6377(5) 0.490(2) 0.038(2) Uani 1 1 d . . . . .
H3 H 0.692178 0.656138 0.370326 0.046 Uiso 1 1 calc R U . . .
C23 C 0.4019(5) 0.4689(5) 0.5043(19) 0.031(2) Uani 1 1 d . . . . .
H23A H 0.391109 0.494629 0.646969 0.038 Uiso 1 1 calc R U . . .
H23B H 0.424663 0.444606 0.595397 0.038 Uiso 1 1 calc R U . . .
C19 C 0.5431(5) 0.6124(5) -0.1192(19) 0.031(2) Uani 1 1 d . . . . .
H19 H 0.572528 0.642055 -0.263351 0.038 Uiso 1 1 calc R U . . .
C5 C 0.8005(6) 0.6561(5) 0.835(2) 0.039(3) Uani 1 1 d . . . . .
H5 H 0.838468 0.687904 0.950216 0.047 Uiso 1 1 calc R U . . .
C11 C 0.6859(5) 0.7740(6) 0.188(2) 0.037(2) Uani 1 1 d . . . . .
H11 H 0.663357 0.735299 0.062693 0.044 Uiso 1 1 calc R U . . .
C20 C 0.5505(5) 0.5559(5) -0.024(2) 0.036(2) Uani 1 1 d . . . . .
H20 H 0.586396 0.548023 -0.098288 0.043 Uiso 1 1 calc R U . . .
C12 C 0.6451(5) 0.7900(6) 0.358(2) 0.044(3) Uani 1 1 d . . . . .
H12 H 0.594651 0.762279 0.352471 0.053 Uiso 1 1 calc R U . . .
C24 C 0.3327(5) 0.4135(5) 0.368(2) 0.040(2) Uani 1 1 d . . . . .
H24A H 0.342896 0.385654 0.235883 0.060 Uiso 1 1 calc R U . . .
H24B H 0.311037 0.437578 0.271411 0.060 Uiso 1 1 calc R U . . .
H24C H 0.299851 0.381820 0.508527 0.060 Uiso 1 1 calc R U . . .
C8 C 0.8829(7) 0.5722(8) 0.951(3) 0.071(4) Uani 1 1 d . . . . .
H8A H 0.878280 0.547139 0.777526 0.107 Uiso 1 1 calc R U . . .
H8B H 0.903979 0.555929 1.090720 0.107 Uiso 1 1 calc R U . . .
H8C H 0.913429 0.623443 0.922458 0.107 Uiso 1 1 calc R U . . .
C6 C 0.7769(6) 0.5840(6) 0.845(2) 0.035(2) Uani 1 1 d . . . . .
C16 C 0.7791(7) 1.0144(6) 0.642(3) 0.054(3) Uani 1 1 d . . . . .
H16A H 0.791850 1.022158 0.446715 0.081 Uiso 1 1 calc R U . . .
H16B H 0.811099 1.057281 0.746358 0.081 Uiso 1 1 calc R U . . .
H16C H 0.729965 1.004008 0.665196 0.081 Uiso 1 1 calc R U . . .

loop_
_atom_site_aniso_label
_atom_site_aniso_U_11
_atom_site_aniso_U_22
_atom_site_aniso_U_33
_atom_site_aniso_U_23
_atom_site_aniso_U_13
_atom_site_aniso_U_12
Cl2 0.0358(14) 0.0292(12) 0.0343(14) 0.0028(11) 0.0014(11) 0.0108(11)
Cl1 0.0357(15) 0.0265(13) 0.0355(14) 0.0014(10) 0.0021(10) 0.0131(13)
Cl3 0.0271(12) 0.0360(13) 0.0282(12) 0.0001(10) -0.0015(10) 0.0177(11)
N3 0.023(4) 0.030(4) 0.028(4) -0.006(3) -0.003(3) 0.015(3)
C14 0.032(5) 0.038(6) 0.030(5) 0.006(4) 0.002(4) 0.020(5)
C13 0.038(6) 0.052(7) 0.033(6) 0.008(5) 0.003(5) 0.028(6)
N2 0.022(4) 0.028(4) 0.035(5) -0.002(3) -0.002(3) 0.010(3)
N1 0.029(4) 0.028(4) 0.027(4) 0.004(3) 0.005(3) 0.012(3)
C18 0.026(5) 0.033(5) 0.025(5) -0.006(4) -0.003(4) 0.008(4)
C10 0.031(5) 0.025(5) 0.034(5) -0.006(4) -0.006(4) 0.009(4)
C15 0.051(7) 0.048(7) 0.034(6) -0.010(5) -0.002(5) 0.031(6)
C1 0.033(5) 0.022(4) 0.034(5) 0.002(4) 0.007(4) 0.017(4)
C21 0.032(5) 0.042(6) 0.035(6) -0.014(5) -0.009(4) 0.022(5)
C9 0.024(5) 0.025(5) 0.029(5) 0.002(4) 0.000(4) 0.008(4)
C2 0.035(5) 0.032(5) 0.036(5) 0.004(4) 0.003(4) 0.022(4)
C4 0.056(7) 0.028(5) 0.042(6) -0.003(5) 0.006(5) 0.014(5)
C22 0.027(5) 0.032(5) 0.018(4) -0.009(3) -0.006(3) 0.017(4)
C17 0.025(4) 0.026(4) 0.020(4) -0.008(3) -0.003(3) 0.013(4)
C7 0.036(6) 0.057(7) 0.048(7) 0.009(5) -0.004(5) 0.021(6)
C3 0.049(6) 0.032(5) 0.036(6) 0.002(4) 0.005(4) 0.022(5)
C23 0.029(5) 0.033(5) 0.032(5) 0.001(4) 0.001(4) 0.015(4)
C19 0.024(5) 0.040(5) 0.026(5) -0.007(4) 0.001(4) 0.013(4)
C5 0.034(5) 0.028(5) 0.038(6) -0.001(4) 0.007(4) 0.002(5)
C11 0.030(5) 0.036(5) 0.039(5) 0.001(4) 0.000(4) 0.012(4)
C20 0.030(5) 0.046(6) 0.032(5) -0.009(4) 0.000(4) 0.019(5)
C12 0.031(5) 0.038(6) 0.056(7) 0.005(5) -0.009(5) 0.013(5)
C24 0.031(5) 0.028(5) 0.049(6) -0.003(4) -0.003(4) 0.006(4)
C8 0.049(8) 0.071(9) 0.097(11) -0.010(8) -0.005(7) 0.033(7)
C6 0.026(6) 0.040(6) 0.033(6) 0.004(5) 0.004(4) 0.012(5)
C16 0.058(8) 0.046(7) 0.063(7) -0.005(6) -0.003(6) 0.030(6)

loop_
_atom_type_symbol
_atom_type_description
_atom_type_scat_dispersion_real
_atom_type_scat_dispersion_imag
_atom_type_scat_source
C C 0.0181 0.0091 'International Tables Vol C Tables 4.2.6.8 and 6.1.1.4'
H H 0.0000 0.0000 'International Tables Vol C Tables 4.2.6.8 and 6.1.1.4'
Cl Cl 0.3639 0.7018 'International Tables Vol C Tables 4.2.6.8 and 6.1.1.4'
N N 0.0311 0.0180 'International Tables Vol C Tables 4.2.6.8 and 6.1.1.4'

loop_
_geom_angle_atom_site_label_1
_geom_angle_atom_site_label_2
_geom_angle_atom_site_label_3
_geom_angle
_geom_angle_site_symmetry_1
_geom_angle_site_symmetry_3
_geom_angle_publ_flag
H3A N3 H3B 109.5 . . ?
H3A N3 H3C 109.5 . . ?
H3B N3 H3C 109.5 . . ?
C17 N3 H3A 109.5 . . ?
C17 N3 H3B 109.5 . . ?
C17 N3 H3C 109.5 . . ?
C13 C14 C15 119.9(10) . . ?
C9 C14 C13 116.2(10) . . ?
C9 C14 C15 123.9(9) . . ?
C14 C13 H13 118.9 . . ?
C14 C13 C12 122.2(10) . . ?
C12 C13 H13 118.9 . . ?
H2A N2 H2B 109.5 . . ?
H2A N2 H2C 109.5 . . ?
H2B N2 H2C 109.5 . . ?
C9 N2 H2A 109.5 . . ?
C9 N2 H2B 109.5 . . ?
C9 N2 H2C 109.5 . . ?
H1A N1 H1B 109.5 . . ?
H1A N1 H1C 109.5 . . ?
H1B N1 H1C 109.5 . . ?
C1 N1 H1A 109.5 . . ?
C1 N1 H1B 109.5 . . ?
C1 N1 H1C 109.5 . . ?
C17 C18 H18 120.5 . . ?
C17 C18 C19 118.9(10) . . ?
C19 C18 H18 120.5 . . ?
C9 C10 H10 120.6 . . ?
C11 C10 H10 120.6 . . ?
C11 C10 C9 118.8(9) . . ?
C14 C15 H15A 109.1 . . ?
C14 C15 H15B 109.1 . . ?
C14 C15 C16 112.4(9) . . ?
H15A C15 H15B 107.9 . . ?
C16 C15 H15A 109.1 . . ?
C16 C15 H15B 109.1 . . ?
C2 C1 N1 116.4(8) . . ?
C6 C1 N1 121.6(8) . . ?
C6 C1 C2 121.9(9) . . ?
C22 C21 H21 119.3 . . ?
C20 C21 H21 119.3 . . ?
C20 C21 C22 121.4(10) . . ?
C14 C9 N2 120.2(8) . . ?
C14 C9 C10 122.9(9) . . ?
C10 C9 N2 116.9(8) . . ?
C1 C2 H2 120.4 . . ?
C1 C2 C3 119.3(10) . . ?
C3 C2 H2 120.4 . . ?
C3 C4 H4 119.0 . . ?
C3 C4 C5 121.9(10) . . ?
C5 C4 H4 119.0 . . ?
C21 C22 C23 120.0(8) . . ?
C17 C22 C21 116.3(8) . . ?
C17 C22 C23 123.6(8) . . ?
C18 C17 N3 116.1(8) . . ?
C22 C17 N3 119.9(7) . . ?
C22 C17 C18 123.9(9) . . ?
H7A C7 H7B 107.6 . . ?
C8 C7 H7A 108.7 . . ?
C8 C7 H7B 108.7 . . ?
C8 C7 C6 114.2(10) . . ?
C6 C7 H7A 108.7 . . ?
C6 C7 H7B 108.7 . . ?
C2 C3 H3 121.0 . . ?
C4 C3 C2 118.1(10) . . ?
C4 C3 H3 121.0 . . ?
C22 C23 H23A 109.4 . . ?
C22 C23 H23B 109.4 . . ?
C22 C23 C24 111.2(7) . . ?
H23A C23 H23B 108.0 . . ?
C24 C23 H23A 109.4 . . ?
C24 C23 H23B 109.4 . . ?
C18 C19 H19 120.6 . . ?
C20 C19 C18 118.8(9) . . ?
C20 C19 H19 120.6 . . ?
C4 C5 H5 119.9 . . ?
C4 C5 C6 120.1(10) . . ?
C6 C5 H5 119.9 . . ?
C10 C11 H11 119.7 . . ?
C10 C11 C12 120.6(10) . . ?
C12 C11 H11 119.7 . . ?
C21 C20 C19 120.5(9) . . ?
C21 C20 H20 119.7 . . ?
C19 C20 H20 119.7 . . ?
C13 C12 H12 120.3 . . ?
C11 C12 C13 119.3(9) . . ?
C11 C12 H12 120.3 . . ?
C23 C24 H24A 109.5 . . ?
C23 C24 H24B 109.5 . . ?
C23 C24 H24C 109.5 . . ?
H24A C24 H24B 109.5 . . ?
H24A C24 H24C 109.5 . . ?
H24B C24 H24C 109.5 . . ?
C7 C8 H8A 109.5 . . ?
C7 C8 H8B 109.5 . . ?
C7 C8 H8C 109.5 . . ?
H8A C8 H8B 109.5 . . ?
H8A C8 H8C 109.5 . . ?
H8B C8 H8C 109.5 . . ?
C1 C6 C7 122.7(10) . . ?
C1 C6 C5 118.7(10) . . ?
C5 C6 C7 118.7(11) . . ?
C15 C16 H16A 109.5 . . ?
C15 C16 H16B 109.5 . . ?
C15 C16 H16C 109.5 . . ?
H16A C16 H16B 109.5 . . ?
H16A C16 H16C 109.5 . . ?
H16B C16 H16C 109.5 . . ?

loop_
_geom_bond_atom_site_label_1
_geom_bond_atom_site_label_2
_geom_bond_distance
_geom_bond_site_symmetry_2
_geom_bond_publ_flag
N3 H3A 0.9100 . ?
N3 H3B 0.9100 . ?
N3 H3C 0.9100 . ?
N3 C17 1.487(11) . ?
C14 C13 1.391(14) . ?
C14 C15 1.511(15) . ?
C14 C9 1.386(14) . ?
C13 H13 0.9500 . ?
C13 C12 1.400(15) . ?
N2 H2A 0.9100 . ?
N2 H2B 0.9100 . ?
N2 H2C 0.9100 . ?
N2 C9 1.473(11) . ?
N1 H1A 0.9100 . ?
N1 H1B 0.9100 . ?
N1 H1C 0.9100 . ?
N1 C1 1.481(11) . ?
C18 H18 0.9500 . ?
C18 C17 1.386(12) . ?
C18 C19 1.397(13) . ?
C10 H10 0.9500 . ?
C10 C9 1.400(13) . ?
C10 C11 1.372(13) . ?
C15 H15A 0.9900 . ?
C15 H15B 0.9900 . ?
C15 C16 1.511(17) . ?
C1 C2 1.384(13) . ?
C1 C6 1.368(14) . ?
C21 H21 0.9500 . ?
C21 C22 1.405(13) . ?
C21 C20 1.390(14) . ?
C2 H2 0.9500 . ?
C2 C3 1.410(13) . ?
C4 H4 0.9500 . ?
C4 C3 1.370(14) . ?
C4 C5 1.380(16) . ?
C22 C17 1.376(12) . ?
C22 C23 1.503(13) . ?
C7 H7A 0.9900 . ?
C7 H7B 0.9900 . ?
C7 C8 1.440(16) . ?
C7 C6 1.528(14) . ?
C3 H3 0.9500 . ?
C23 H23A 0.9900 . ?
C23 H23B 0.9900 . ?
C23 C24 1.529(13) . ?
C19 H19 0.9500 . ?
C19 C20 1.395(14) . ?
C5 H5 0.9500 . ?
C5 C6 1.383(15) . ?
C11 H11 0.9500 . ?
C11 C12 1.379(15) . ?
C20 H20 0.9500 . ?
C12 H12 0.9500 . ?
C24 H24A 0.9800 . ?
C24 H24B 0.9800 . ?
C24 H24C 0.9800 . ?
C8 H8A 0.9800 . ?
C8 H8B 0.9800 . ?
C8 H8C 0.9800 . ?
C16 H16A 0.9800 . ?
C16 H16B 0.9800 . ?
C16 H16C 0.9800 . ?

loop_
_geom_torsion_atom_site_label_1
_geom_torsion_atom_site_label_2
_geom_torsion_atom_site_label_3
_geom_torsion_atom_site_label_4
_geom_torsion
_geom_torsion_site_symmetry_1
_geom_torsion_site_symmetry_2
_geom_torsion_site_symmetry_3
_geom_torsion_site_symmetry_4
_geom_torsion_publ_flag
C14 C13 C12 C11 0.3(15) . . . . ?
C13 C14 C15 C16 -74.7(13) . . . . ?
C13 C14 C9 N2 179.4(8) . . . . ?
C13 C14 C9 C10 -0.1(14) . . . . ?
N1 C1 C2 C3 -178.9(8) . . . . ?
N1 C1 C6 C7 -0.1(15) . . . . ?
N1 C1 C6 C5 179.4(9) . . . . ?
C18 C19 C20 C21 2.5(13) . . . . ?
C10 C11 C12 C13 0.6(15) . . . . ?
C15 C14 C13 C12 177.9(10) . . . . ?
C15 C14 C9 N2 1.1(14) . . . . ?
C15 C14 C9 C10 -178.4(10) . . . . ?
C1 C2 C3 C4 -0.6(14) . . . . ?
C21 C22 C17 N3 178.9(7) . . . . ?
C21 C22 C17 C18 0.2(12) . . . . ?
C21 C22 C23 C24 -95.9(10) . . . . ?
C9 C14 C13 C12 -0.5(14) . . . . ?
C9 C14 C15 C16 103.6(12) . . . . ?
C9 C10 C11 C12 -1.1(15) . . . . ?
C2 C1 C6 C7 179.7(9) . . . . ?
C2 C1 C6 C5 -0.9(15) . . . . ?
C4 C5 C6 C1 -0.2(16) . . . . ?
C4 C5 C6 C7 179.2(10) . . . . ?
C22 C21 C20 C19 -0.5(14) . . . . ?
C17 C18 C19 C20 -3.1(12) . . . . ?
C17 C22 C23 C24 80.9(10) . . . . ?
C3 C4 C5 C6 0.9(16) . . . . ?
C23 C22 C17 N3 1.9(12) . . . . ?
C23 C22 C17 C18 -176.7(8) . . . . ?
C19 C18 C17 N3 -177.0(7) . . . . ?
C19 C18 C17 C22 1.8(12) . . . . ?
C5 C4 C3 C2 -0.4(15) . . . . ?
C11 C10 C9 C14 0.9(15) . . . . ?
C11 C10 C9 N2 -178.6(8) . . . . ?
C20 C21 C22 C17 -0.8(13) . . . . ?
C20 C21 C22 C23 176.2(8) . . . . ?
C8 C7 C6 C1 104.9(13) . . . . ?
C8 C7 C6 C5 -74.5(15) . . . . ?
C6 C1 C2 C3 1.3(14) . . . . ?

loop_
_twin_individual_id
_twin_individual_mass_fraction_refined
1 0.620(3)
2 0.380(3)
